data_4333380
loop_
_publ_author_name
'Kapre, Ruta R.'
'Bothe, Eberhard'
'Weyherm\"uller, Thomas'
'DeBeer George, Serena'
'Muresan, Nicoleta'
'Wieghardt, Karl'

_publ_section_title
;
 Electronic Structures of Tris(dioxolene)chromium and
 Tris(dithiolene)chromium Complexes of the Electron-Transfer Series
 [Cr(dioxolene)3]zand [Cr(dithiolene)3]z(z= 0, 1&#x2212;, 2&#x2212;,
 3&#x2212;). A Combined Experimental and Density Functional Theoretical
 Study
;
_journal_issue 19
_journal_name_full 'Inorganic Chemistry'
_journal_page_first 7827
_journal_page_last 7839
_journal_paper_doi 10.1021/ic7008607
_journal_volume 46
_journal_year 2007
_chemical_formula_sum 'C42 H60 Cr O6'
_chemical_formula_weight 712.90
_chemical_name_systematic
; 
 ? 
;
_space_group_IT_number 15
_symmetry_cell_setting monoclinic
_symmetry_space_group_name_Hall '-C 2yc'
_symmetry_space_group_name_H-M 'C 1 2/c 1'
_atom_sites_solution_hydrogens geom
_atom_sites_solution_primary direct
_atom_sites_solution_secondary difmap
_audit_creation_method SHELXL-97
_cell_angle_alpha 90.00
_cell_angle_beta 95.184(5)
_cell_angle_gamma 90.00
_cell_formula_units_Z 4
_cell_length_a 22.1182(9)
_cell_length_b 19.1114(9)
_cell_length_c 10.0921(3)
_cell_measurement_temperature 100(2)
_cell_volume 4248.6(3)
_computing_cell_refinement 'Nonius Collect Software'
_computing_data_collection 'Nonius Collect Software'
_computing_data_reduction 'Nonius Collect Software'
_computing_structure_refinement 'SHELXL-97 (Sheldrick, 1997)'
_computing_structure_solution 'SHELXS-97 (Sheldrick, 1990)'
_diffrn_ambient_temperature 100(2)
_diffrn_measured_fraction_theta_full 0.482
_diffrn_measured_fraction_theta_max 0.482
_diffrn_measurement_device_type 'Bruker-Nonius Kappa-CCD'
_diffrn_radiation_monochromator graphite
_diffrn_radiation_source 'rotating anode, 50 kV, 70 mA'
_diffrn_radiation_type MoK\a
_diffrn_radiation_wavelength 0.71073
_diffrn_reflns_av_R_equivalents 0.1032
_diffrn_reflns_av_sigmaI/netI 0.0913
_diffrn_reflns_limit_h_max 26
_diffrn_reflns_limit_h_min -24
_diffrn_reflns_limit_k_max 22
_diffrn_reflns_limit_k_min -22
_diffrn_reflns_limit_l_max 12
_diffrn_reflns_limit_l_min -10
_diffrn_reflns_number 13998
_diffrn_reflns_theta_full 25.00
_diffrn_reflns_theta_max 25.00
_diffrn_reflns_theta_min 4.05
_exptl_absorpt_coefficient_mu 0.310
_exptl_absorpt_correction_type none
_exptl_crystal_density_diffrn 1.115
_exptl_crystal_density_method 'not measured'
_exptl_crystal_F_000 1536
_exptl_crystal_size_max 0.10
_exptl_crystal_size_mid 0.07
_exptl_crystal_size_min 0.02
_refine_diff_density_max 0.295
_refine_diff_density_min -0.337
_refine_diff_density_rms 0.062
_refine_ls_extinction_method none
_refine_ls_goodness_of_fit_ref 1.058
_refine_ls_hydrogen_treatment mixed
_refine_ls_matrix_type full
_refine_ls_number_parameters 222
_refine_ls_number_reflns 3727
_refine_ls_number_restraints 0
_refine_ls_restrained_S_all 1.058
_refine_ls_R_factor_all 0.1112
_refine_ls_R_factor_gt 0.0578
_refine_ls_shift/su_max 0.000
_refine_ls_shift/su_mean 0.000
_refine_ls_structure_factor_coef Fsqd
_refine_ls_weighting_details 'w=1/[\s^2^(Fo^2^)+(0.0237P)^2^+10.3013P] where P=(Fo^2^+2Fc^2^)/3'
_refine_ls_weighting_scheme calc
_refine_ls_wR_factor_gt 0.1020
_refine_ls_wR_factor_ref 0.1252
_reflns_number_gt 2401
_reflns_number_total 3727
_reflns_threshold_expression >2sigma(I)
_cod_data_source_file ic7008607sup1.cif
_cod_data_source_block 1
_cod_depositor_comments
;
The following automatic conversions were performed:

'_symmetry_cell_setting' value 'Monoclinic' changed to 'monoclinic'
according to /home/saulius/struct/CIF-dictionaries/cif_core.dic
dictionary named 'cif_core.dic' version 2.4.2 from
2011-04-26.

'_exptl_absorpt_correction_type' value 'None' changed to
'none' according to
/home/saulius/struct/CIF-dictionaries/cif_core.dic dictionary named
'cif_core.dic' version 2.4.2 from 2011-04-26.

Automatic conversion script
Id: cif_fix_values 1891 2012-01-12 08:04:46Z andrius 

The following automatic conversions were performed:

'_refine_ls_weighting_scheme' value 'calc
w=1/[\s^2^(Fo^2^)+(0.0237P)^2^+10.3013P] where P=(Fo^2^+2Fc^2^)/3'
was changed to 'calc'. New tag '_refine_ls_weighting_details' was
created. The value of the new tag was set to
'w=1/[\s^2^(Fo^2^)+(0.0237P)^2^+10.3013P] where P=(Fo^2^+2Fc^2^)/3'.

Automatic conversion script
Id: cif_fix_values 3143 2015-03-26 13:38:13Z robertas 
;
_cod_original_sg_symbol_H-M C2/c
_cod_database_code 4333380

loop_
_symmetry_equiv_pos_as_xyz
'x, y, z'
'-x, y, -z+1/2'
'x+1/2, y+1/2, z'
'-x+1/2, y+1/2, -z+1/2'
'-x, -y, -z'
'x, -y, z-1/2'
'-x+1/2, -y+1/2, -z'
'x+1/2, -y+1/2, z-1/2'

loop_
_atom_site_label
_atom_site_type_symbol
_atom_site_fract_x
_atom_site_fract_y
_atom_site_fract_z
_atom_site_U_iso_or_equiv
_atom_site_adp_type
_atom_site_occupancy
_atom_site_calc_flag
_atom_site_refinement_flags
Cr1 Cr 0.0000 0.27754(4) 0.7500 0.0237(2) Uani 1 d S
O1 O 0.06071(10) 0.34430(11) 0.7072(2) 0.0233(5) Uani 1 d .
C1 C 0.10670(15) 0.34980(16) 0.7980(3) 0.0227(8) Uani 1 d .
O2 O 0.04773(9) 0.27953(11) 0.9203(2) 0.0245(5) Uani 1 d .
C2 C 0.09984(14) 0.31136(16) 0.9184(3) 0.0226(8) Uani 1 d .
C3 C 0.14694(15) 0.30818(17) 1.0256(3) 0.0241(8) Uani 1 d .
C4 C 0.19774(16) 0.34613(17) 1.0037(3) 0.0267(8) Uani 1 d .
H4 H 0.2308 0.3458 1.0706 0.032 Uiso 1 calc R
C5 C 0.20359(15) 0.38593(17) 0.8867(3) 0.0266(8) Uani 1 d .
H5 H 0.2402 0.4113 0.8810 0.032 Uiso 1 calc R
C6 C 0.15992(15) 0.39025(17) 0.7814(3) 0.0249(8) Uani 1 d .
C7 C 0.16575(16) 0.43287(17) 0.6553(3) 0.0277(8) Uani 1 d .
C8 C 0.11400(17) 0.48592(19) 0.6357(4) 0.0397(10) Uani 1 d .
H8A H 0.1181 0.5130 0.5546 0.060 Uiso 1 calc R
H8B H 0.1156 0.5176 0.7124 0.060 Uiso 1 calc R
H8C H 0.0750 0.4612 0.6276 0.060 Uiso 1 calc R
C9 C 0.22580(17) 0.4732(2) 0.6639(4) 0.0409(10) Uani 1 d .
H9A H 0.2284 0.5000 0.5819 0.061 Uiso 1 calc R
H9B H 0.2597 0.4401 0.6753 0.061 Uiso 1 calc R
H9C H 0.2277 0.5052 0.7401 0.061 Uiso 1 calc R
C10 C 0.16453(18) 0.3836(2) 0.5349(3) 0.0405(10) Uani 1 d .
H10A H 0.1683 0.4111 0.4541 0.061 Uiso 1 calc R
H10B H 0.1261 0.3578 0.5261 0.061 Uiso 1 calc R
H10C H 0.1984 0.3505 0.5476 0.061 Uiso 1 calc R
C11 C 0.13903(15) 0.26431(18) 1.1490(3) 0.0272(8) Uani 1 d .
C12 C 0.12738(17) 0.18766(18) 1.1082(4) 0.0336(9) Uani 1 d .
H12A H 0.1223 0.1595 1.1876 0.050 Uiso 1 calc R
H12B H 0.1619 0.1699 1.0640 0.050 Uiso 1 calc R
H12C H 0.0905 0.1847 1.0470 0.050 Uiso 1 calc R
C13 C 0.08541(16) 0.29252(19) 1.2200(3) 0.0351(9) Uani 1 d .
H13A H 0.0805 0.2642 1.2993 0.053 Uiso 1 calc R
H13B H 0.0482 0.2901 1.1596 0.053 Uiso 1 calc R
H13C H 0.0933 0.3412 1.2465 0.053 Uiso 1 calc R
C14 C 0.19642(16) 0.26681(19) 1.2466(3) 0.0346(9) Uani 1 d .
H14A H 0.1903 0.2383 1.3250 0.052 Uiso 1 calc R
H14B H 0.2047 0.3153 1.2742 0.052 Uiso 1 calc R
H14C H 0.2309 0.2484 1.2031 0.052 Uiso 1 calc R
O21 O 0.04842(10) 0.20029(11) 0.6912(2) 0.0235(5) Uani 1 d .
C21 C 0.02741(14) 0.13828(17) 0.7149(3) 0.0218(7) Uani 1 d .
C22 C 0.05504(15) 0.07482(17) 0.6775(3) 0.0247(8) Uani 1 d .
C23 C 0.02630(14) 0.01529(18) 0.7141(3) 0.0283(8) Uani 1 d .
H23 H 0.0424 -0.0286 0.6902 0.034 Uiso 1 calc R
C24 C 0.11186(15) 0.07577(18) 0.6031(3) 0.0280(8) Uani 1 d .
C25 C 0.16380(16) 0.11078(19) 0.6917(4) 0.0368(9) Uani 1 d .
H25A H 0.2006 0.1116 0.6445 0.055 Uiso 1 calc R
H25B H 0.1716 0.0842 0.7745 0.055 Uiso 1 calc R
H25C H 0.1522 0.1588 0.7122 0.055 Uiso 1 calc R
C26 C 0.10027(17) 0.1170(2) 0.4727(3) 0.0382(10) Uani 1 d .
H26A H 0.1372 0.1172 0.4259 0.057 Uiso 1 calc R
H26B H 0.0890 0.1652 0.4926 0.057 Uiso 1 calc R
H26C H 0.0672 0.0950 0.4165 0.057 Uiso 1 calc R
C27 C 0.13181(16) 0.00164(18) 0.5688(4) 0.0359(9) Uani 1 d .
H27A H 0.1684 0.0041 0.5211 0.054 Uiso 1 calc R
H27B H 0.0993 -0.0213 0.5124 0.054 Uiso 1 calc R
H27C H 0.1405 -0.0253 0.6509 0.054 Uiso 1 calc R

loop_
_atom_site_aniso_label
_atom_site_aniso_U_11
_atom_site_aniso_U_22
_atom_site_aniso_U_33
_atom_site_aniso_U_23
_atom_site_aniso_U_13
_atom_site_aniso_U_12
Cr1 0.0207(4) 0.0192(4) 0.0313(4) 0.000 0.0029(3) 0.000
O1 0.0202(13) 0.0196(13) 0.0302(13) 0.0017(10) 0.0023(10) -0.0025(10)
C1 0.0199(19) 0.0168(17) 0.0312(19) -0.0040(15) 0.0015(15) 0.0029(14)
O2 0.0213(13) 0.0233(13) 0.0290(12) 0.0024(11) 0.0036(10) 0.0012(11)
C2 0.0159(18) 0.0186(18) 0.0342(19) -0.0029(15) 0.0078(15) -0.0006(14)
C3 0.0218(19) 0.0214(18) 0.0291(18) -0.0066(15) 0.0024(15) 0.0015(15)
C4 0.024(2) 0.026(2) 0.0299(19) -0.0039(16) -0.0008(15) 0.0003(15)
C5 0.0214(19) 0.025(2) 0.034(2) -0.0050(16) 0.0058(16) -0.0058(15)
C6 0.0252(19) 0.0218(19) 0.0282(19) -0.0053(15) 0.0055(15) 0.0016(15)
C7 0.028(2) 0.022(2) 0.033(2) 0.0033(16) 0.0050(16) -0.0027(15)
C8 0.043(2) 0.033(2) 0.043(2) 0.0123(19) 0.0047(19) -0.0042(18)
C9 0.038(2) 0.044(2) 0.041(2) 0.0115(19) 0.0087(18) -0.0086(19)
C10 0.045(3) 0.046(3) 0.032(2) 0.0010(19) 0.0098(18) -0.004(2)
C11 0.026(2) 0.029(2) 0.0263(18) 0.0022(16) 0.0006(15) 0.0000(15)
C12 0.034(2) 0.030(2) 0.037(2) 0.0060(17) 0.0005(17) -0.0001(17)
C13 0.037(2) 0.039(2) 0.030(2) 0.0013(17) 0.0060(17) 0.0008(17)
C14 0.037(2) 0.036(2) 0.0300(19) 0.0026(17) 0.0017(16) -0.0013(18)
O21 0.0190(13) 0.0185(13) 0.0336(13) -0.0003(10) 0.0051(10) -0.0003(9)
C21 0.0205(18) 0.0236(19) 0.0210(18) 0.0024(15) -0.0003(14) -0.0001(14)
C22 0.0248(19) 0.0238(19) 0.0255(18) 0.0011(15) 0.0016(15) 0.0016(15)
C23 0.027(2) 0.0221(19) 0.036(2) -0.0023(16) 0.0044(16) 0.0064(15)
C24 0.026(2) 0.025(2) 0.034(2) 0.0002(16) 0.0098(16) 0.0031(15)
C25 0.022(2) 0.034(2) 0.055(2) -0.0006(19) 0.0081(18) 0.0041(16)
C26 0.040(2) 0.040(2) 0.037(2) -0.0003(18) 0.0132(18) 0.0025(19)
C27 0.030(2) 0.034(2) 0.046(2) -0.0029(18) 0.0152(18) 0.0039(17)

loop_
_atom_type_symbol
_atom_type_description
_atom_type_scat_dispersion_real
_atom_type_scat_dispersion_imag
_atom_type_scat_source
C C 0.0033 0.0016 'International Tables Vol C Tables 4.2.6.8 and 6.1.1.4'
H H 0.0000 0.0000 'International Tables Vol C Tables 4.2.6.8 and 6.1.1.4'
O O 0.0106 0.0060 'International Tables Vol C Tables 4.2.6.8 and 6.1.1.4'
Cr Cr 0.3209 0.6236 'International Tables Vol C Tables 4.2.6.8 and 6.1.1.4'

loop_
_geom_angle_atom_site_label_1
_geom_angle_atom_site_label_2
_geom_angle_atom_site_label_3
_geom_angle
_geom_angle_site_symmetry_1
_geom_angle_site_symmetry_3
O1 Cr1 O1 97.19(13) . 2_556
O1 Cr1 O2 81.41(9) . .
O1 Cr1 O2 97.08(9) 2_556 .
O1 Cr1 O2 97.08(9) . 2_556
O1 Cr1 O2 81.41(9) 2_556 2_556
O2 Cr1 O2 177.74(14) . 2_556
O1 Cr1 O21 169.25(9) . 2_556
O1 Cr1 O21 91.16(9) 2_556 2_556
O2 Cr1 O21 90.88(9) . 2_556
O2 Cr1 O21 90.83(9) 2_556 2_556
O1 Cr1 O21 91.16(9) . .
O1 Cr1 O21 169.25(9) 2_556 .
O2 Cr1 O21 90.83(9) . .
O2 Cr1 O21 90.88(9) 2_556 .
O21 Cr1 O21 81.42(13) 2_556 .
C1 O1 Cr1 114.14(19) . .
O1 C1 C6 123.8(3) . .
O1 C1 C2 114.5(3) . .
C6 C1 C2 121.7(3) . .
C2 O2 Cr1 114.09(19) . .
O2 C2 C3 123.5(3) . .
O2 C2 C1 114.2(3) . .
C3 C2 C1 122.2(3) . .
C4 C3 C2 114.0(3) . .
C4 C3 C11 125.3(3) . .
C2 C3 C11 120.7(3) . .
C3 C4 C5 123.7(3) . .
C6 C5 C4 124.4(3) . .
C5 C6 C1 114.0(3) . .
C5 C6 C7 124.8(3) . .
C1 C6 C7 121.2(3) . .
C6 C7 C8 110.1(3) . .
C6 C7 C9 111.1(3) . .
C8 C7 C9 108.0(3) . .
C6 C7 C10 109.6(3) . .
C8 C7 C10 110.2(3) . .
C9 C7 C10 107.9(3) . .
C3 C11 C14 111.0(3) . .
C3 C11 C12 109.5(3) . .
C14 C11 C12 108.1(3) . .
C3 C11 C13 109.8(3) . .
C14 C11 C13 108.5(3) . .
C12 C11 C13 110.0(3) . .
C21 O21 Cr1 114.74(19) . .
O21 C21 C22 123.9(3) . .
O21 C21 C21 114.52(16) . 2_556
C22 C21 C21 121.62(18) . 2_556
C23 C22 C21 114.5(3) . .
C23 C22 C24 124.5(3) . .
C21 C22 C24 120.9(3) . .
C22 C23 C23 123.8(2) . 2_556
C22 C24 C27 111.6(3) . .
C22 C24 C26 110.3(3) . .
C27 C24 C26 108.1(3) . .
C22 C24 C25 108.9(3) . .
C27 C24 C25 108.5(3) . .
C26 C24 C25 109.4(3) . .

loop_
_geom_bond_atom_site_label_1
_geom_bond_atom_site_label_2
_geom_bond_distance
_geom_bond_site_symmetry_2
Cr1 O1 1.929(2) .
Cr1 O1 1.929(2) 2_556
Cr1 O2 1.934(2) .
Cr1 O2 1.934(2) 2_556
Cr1 O21 1.947(2) 2_556
Cr1 O21 1.947(2) .
O1 C1 1.310(4) .
C1 C6 1.431(4) .
C1 C2 1.440(4) .
O2 C2 1.305(4) .
C2 C3 1.433(4) .
C3 C4 1.372(4) .
C3 C11 1.525(5) .
C4 C5 1.420(5) .
C5 C6 1.372(4) .
C6 C7 1.527(5) .
C7 C8 1.529(5) .
C7 C9 1.531(5) .
C7 C10 1.536(5) .
C11 C14 1.536(5) .
C11 C12 1.537(5) .
C11 C13 1.538(4) .
O21 C21 1.303(4) .
C21 C22 1.425(4) .
C21 C21 1.458(6) 2_556
C22 C23 1.370(4) .
C22 C24 1.521(4) .
C23 C23 1.425(6) 2_556
C24 C27 1.533(5) .
C24 C26 1.535(5) .
C24 C25 1.543(5) .
